data_4514509
loop_
_publ_author_name
'Han, Lin'
'Pham, Tony'
'Zhuo, Mingjing'
'Forrest, Katherine A.'
'Suepaul, Shanelle'
'Space, Brian'
'Zaworotko, Michael J.'
'Shi, Wei'
'Chen, Yao'
'Cheng, Peng'
'Zhang, Zhenjie'

_publ_section_title
;
 Molecular Sieving and Direct Visualization of CO<sub>2</sub> in Binding
 Pockets of an Ultramicroporous Lanthanide Metal-Organic Framework
 Platform.
;
_journal_issue 26
_journal_name_full 'ACS applied materials &amp; interfaces'
_journal_page_first 23192
_journal_page_last 23197
_journal_paper_doi 10.1021/acsami.9b04619
_journal_volume 11
_journal_year 2019
_chemical_formula_moiety 'C12 H8 La N3 O9'
_chemical_formula_sum 'C12 H La N3 O9'
_chemical_formula_weight 470.07
_space_group_crystal_system monoclinic
_space_group_IT_number 14
_space_group_name_Hall '-P 2ybc'
_space_group_name_H-M_alt 'P 1 21/c 1'
_symmetry_space_group_name_Hall '-P 2ybc'
_symmetry_space_group_name_H-M 'P 1 21/c 1'
_atom_sites_solution_hydrogens geom
_atom_sites_solution_primary direct
_atom_sites_solution_secondary difmap
_audit_creation_date 2019-05-28
_audit_creation_method
;
Olex2 1.2
(compiled 2014.09.19 svn.r3010 for OlexSys, GUI svn.r4874)
;
_cell_angle_alpha 90.00
_cell_angle_beta 110.563(6)
_cell_angle_gamma 90.00
_cell_formula_units_Z 4
_cell_length_a 10.3667(6)
_cell_length_b 17.5030(5)
_cell_length_c 11.4375(5)
_cell_measurement_reflns_used 2362
_cell_measurement_temperature 120(2)
_cell_measurement_theta_max 25.2940
_cell_measurement_theta_min 3.4820
_cell_volume 1943.09(17)
_computing_molecular_graphics 'Olex2 (Dolomanov et al., 2009)'
_computing_publication_material 'Olex2 (Dolomanov et al., 2009)'
_computing_structure_refinement 'olex2.refine (Bourhis et al., 2015)'
_computing_structure_solution 'SIR2002 (Burla et al., 2007)'
_diffrn_ambient_temperature 120(2)
_diffrn_measured_fraction_theta_full 0.994
_diffrn_measured_fraction_theta_max 0.994
_diffrn_measurement_device_type 'SuperNova, Single source at offset/far, Eos'
_diffrn_radiation_monochromator graphite
_diffrn_radiation_type MoK\a
_diffrn_radiation_wavelength 0.71073
_diffrn_reflns_av_R_equivalents 0.0327
_diffrn_reflns_av_unetI/netI 0.0553
_diffrn_reflns_limit_h_max 12
_diffrn_reflns_limit_h_min -8
_diffrn_reflns_limit_k_max 21
_diffrn_reflns_limit_k_min -21
_diffrn_reflns_limit_l_max 13
_diffrn_reflns_limit_l_min -13
_diffrn_reflns_number 7194
_diffrn_reflns_theta_full 25.34
_diffrn_reflns_theta_max 25.34
_diffrn_reflns_theta_min 3.26
_diffrn_source 'fine-focus sealed tube'
_exptl_absorpt_coefficient_mu 2.242
_exptl_absorpt_correction_T_max 1.00000
_exptl_absorpt_correction_T_min 0.74318
_exptl_absorpt_correction_type multi-scan
_exptl_crystal_colour colorless
_exptl_crystal_density_diffrn 1.607
_exptl_crystal_density_method 'not measured'
_exptl_crystal_description 'clear light cube'
_exptl_crystal_F_000 892
_exptl_crystal_size_max 0.2
_exptl_crystal_size_mid 0.18
_exptl_crystal_size_min 0.1
_refine_diff_density_max 1.784
_refine_diff_density_min -1.205
_refine_diff_density_rms 0.156
_refine_ls_extinction_method none
_refine_ls_goodness_of_fit_ref 1.126
_refine_ls_hydrogen_treatment constr
_refine_ls_matrix_type full
_refine_ls_number_parameters 226
_refine_ls_number_reflns 3523
_refine_ls_number_restraints 0
_refine_ls_restrained_S_all 1.126
_refine_ls_R_factor_all 0.0808
_refine_ls_R_factor_gt 0.0566
_refine_ls_shift/su_max 0.002
_refine_ls_shift/su_mean 0.000
_refine_ls_structure_factor_coef Fsqd
_refine_ls_weighting_details 'calc w=1/[\s^2^(Fo^2^)+(0.0295P)^2^+18.7553P] where P=(Fo^2^+2Fc^2^)/3'
_refine_ls_weighting_scheme calc
_refine_ls_wR_factor_gt 0.1143
_refine_ls_wR_factor_ref 0.1267
_reflns_number_gt 2664
_reflns_number_total 3523
_reflns_threshold_expression >2sigma(I)
_cod_data_source_file am9b04619_si_002.cif
_cod_data_source_block NKMOF-3-La
_cod_original_cell_volume 1943.09(16)
_cod_database_code 4514509
_olex2_refinement_description
;
1. Others
 Fixed Uiso: H1(0.034) H7(0.033) H2(0.033) H5(0.031) H6(0.031) H8(0.035)
 H12(0.037) H11(0.028)
 Fixed X: H1(-0.3311) H7(-0.1594) H2(-0.5639) H5(-0.5126) H6(-0.2805) H8(-
 0.1045) H12(0.0451) H11(0.1027)
 Fixed Y: H1(-0.1307) H7(0.1952) H2(-0.1115) H5(-0.0102) H6(-0.0263)
 H8(0.3133) H12(0.0949) H11(0.2121)
 Fixed Z: H1(0.5247) H7(0.7257) H2(0.4617) H5(0.7874) H6(0.8442) H8(0.8157)
 H12(1.0463) H11(1.1429)
;
_olex2_submission_special_instructions 'No special instructions were received'
_platon_squeeze_void_probe_radius 1.20

loop_
_space_group_symop_id
_space_group_symop_operation_xyz
1 'x, y, z'
2 '-x, y+1/2, -z+1/2'
3 '-x, -y, -z'
4 'x, -y-1/2, z-1/2'

loop_
_atom_site_label
_atom_site_type_symbol
_atom_site_fract_x
_atom_site_fract_y
_atom_site_fract_z
_atom_site_U_iso_or_equiv
_atom_site_adp_type
_atom_site_occupancy
_atom_site_calc_flag
_atom_site_refinement_flags_posn
La1 La 0.01641(5) 0.00377(2) 0.68773(4) 0.02135(16) Uani 1 d .
O4 O -0.1495(5) -0.0880(3) 0.7226(5) 0.0231(12) Uani 1 d .
O7 O 0.2376(6) -0.0171(3) 0.6554(5) 0.0330(14) Uani 1 d .
O6 O -0.2167(5) 0.0468(3) 0.5417(5) 0.0270(13) Uani 1 d .
N2 N -0.2842(7) -0.0793(3) 0.6883(6) 0.0230(15) Uani 1 d .
O8 O 0.0669(6) 0.1454(3) 0.6691(5) 0.0271(13) Uani 1 d .
O9 O 0.0256(5) 0.0883(3) 0.4877(5) 0.0247(13) Uani 1 d .
C1 C -0.3680(9) -0.1051(5) 0.5769(7) 0.0284(19) Uani 1 d .
H1 H -0.3311 -0.1307 0.5247 0.034 Uiso 1 calc R
C10 C 0.0365(8) 0.1471(4) 0.5537(7) 0.0216(17) Uani 1 d .
C7 C -0.1050(9) 0.1993(4) 0.8097(7) 0.0272(19) Uani 1 d .
H7 H -0.1594 0.1952 0.7257 0.033 Uiso 1 calc R
C3 C -0.5648(8) -0.0571(4) 0.6165(7) 0.0217(17) Uani 1 d .
O5 O -0.0897(6) 0.0675(3) 0.8248(5) 0.0257(13) Uani 1 d .
O2 O 0.1536(6) -0.0984(3) 0.8441(5) 0.0324(14) Uani 1 d .
N3 N -0.0574(7) 0.1356(4) 0.8778(6) 0.0234(15) Uani 1 d .
O1 O 0.2085(8) 0.0201(5) 0.9054(6) 0.063(2) Uani 1 d .
N1 N 0.2336(9) -0.0551(6) 0.9224(8) 0.054(2) Uani 1 d .
C2 C -0.5072(8) -0.0940(5) 0.5397(7) 0.0271(19) Uani 1 d .
H2 H -0.5639 -0.1115 0.4617 0.033 Uiso 1 calc R
C5 C -0.4767(8) -0.0334(5) 0.7323(7) 0.0255(18) Uani 1 d .
H5 H -0.5126 -0.0102 0.7874 0.031 Uiso 1 calc R
C4 C -0.7158(9) -0.0394(4) 0.5742(7) 0.0254(18) Uani 1 d .
C9 C 0.0052(9) 0.2759(4) 0.9905(7) 0.0236(17) Uani 1 d .
C6 C -0.3386(8) -0.0437(4) 0.7667(7) 0.0254(18) Uani 1 d .
H6 H -0.2805 -0.0263 0.8442 0.031 Uiso 1 calc R
C8 C -0.0736(9) 0.2695(4) 0.8635(8) 0.0295(19) Uani 1 d .
H8 H -0.1045 0.3133 0.8157 0.035 Uiso 1 calc R
C12 C 0.0165(9) 0.1395(5) 1.0004(7) 0.030(2) Uani 1 d .
H12 H 0.0451 0.0949 1.0463 0.037 Uiso 1 calc R
C11 C 0.0500(8) 0.2095(4) 1.0583(7) 0.0235(17) Uani 1 d .
H11 H 0.1027 0.2121 1.1429 0.028 Uiso 1 calc R
O3 O 0.3308(9) -0.0749(5) 1.0101(7) 0.080(3) Uani 1 d .

loop_
_atom_site_aniso_label
_atom_site_aniso_U_11
_atom_site_aniso_U_22
_atom_site_aniso_U_33
_atom_site_aniso_U_23
_atom_site_aniso_U_13
_atom_site_aniso_U_12
La1 0.0286(3) 0.0184(2) 0.0178(2) 0.0021(2) 0.00918(18) 0.0030(2)
O4 0.014(3) 0.019(3) 0.034(3) 0.003(2) 0.005(2) 0.000(2)
O7 0.030(3) 0.042(4) 0.028(3) 0.004(3) 0.011(3) 0.007(3)
O6 0.024(3) 0.030(3) 0.025(3) 0.006(2) 0.006(2) 0.007(2)
N2 0.029(4) 0.017(3) 0.023(3) 0.005(3) 0.008(3) 0.002(3)
O8 0.036(3) 0.022(3) 0.022(3) 0.001(2) 0.008(3) -0.004(2)
O9 0.030(3) 0.016(3) 0.027(3) 0.000(2) 0.009(3) -0.002(2)
C1 0.038(5) 0.026(4) 0.019(4) -0.001(3) 0.006(4) 0.005(4)
C10 0.024(4) 0.019(4) 0.025(4) -0.002(3) 0.013(3) -0.001(3)
C7 0.033(5) 0.024(4) 0.019(4) -0.004(3) 0.002(4) 0.004(3)
C3 0.022(4) 0.019(4) 0.024(4) 0.007(3) 0.007(3) 0.002(3)
O5 0.028(3) 0.022(3) 0.028(3) -0.011(2) 0.012(3) -0.003(2)
O2 0.032(3) 0.023(3) 0.035(3) -0.001(3) 0.003(3) 0.001(2)
N3 0.027(4) 0.022(3) 0.024(3) -0.006(3) 0.013(3) -0.001(3)
O1 0.056(5) 0.082(6) 0.038(4) -0.022(4) 0.002(4) 0.011(4)
N1 0.048(6) 0.073(7) 0.039(5) 0.006(5) 0.012(5) 0.011(5)
C2 0.030(5) 0.027(4) 0.018(4) 0.001(3) 0.001(4) -0.001(3)
C5 0.028(5) 0.025(4) 0.024(4) 0.001(3) 0.010(4) 0.002(3)
C4 0.033(5) 0.018(4) 0.029(5) 0.004(3) 0.016(4) -0.001(3)
C9 0.028(4) 0.021(4) 0.022(4) -0.002(3) 0.009(3) 0.002(3)
C6 0.021(4) 0.027(4) 0.023(4) -0.003(3) 0.000(3) 0.002(3)
C8 0.039(5) 0.018(4) 0.029(4) 0.005(3) 0.010(4) 0.007(4)
C12 0.051(6) 0.021(4) 0.021(4) 0.005(4) 0.014(4) 0.003(4)
C11 0.031(4) 0.019(4) 0.016(4) -0.003(3) 0.002(3) 0.000(3)
O3 0.070(6) 0.073(6) 0.055(5) -0.012(4) -0.031(4) 0.036(5)

loop_
_atom_type_symbol
_atom_type_description
_atom_type_scat_dispersion_real
_atom_type_scat_dispersion_imag
_atom_type_scat_source
C C 0.0033 0.0016 'International Tables Vol C Tables 4.2.6.8 and 6.1.1.4'
H H 0.0000 0.0000 'International Tables Vol C Tables 4.2.6.8 and 6.1.1.4'
La La -0.2871 2.4523 'International Tables Vol C Tables 4.2.6.8 and 6.1.1.4'
N N 0.0061 0.0033 'International Tables Vol C Tables 4.2.6.8 and 6.1.1.4'
O O 0.0106 0.0060 'International Tables Vol C Tables 4.2.6.8 and 6.1.1.4'

loop_
_geom_angle_atom_site_label_1
_geom_angle_atom_site_label_2
_geom_angle_atom_site_label_3
_geom_angle
_geom_angle_site_symmetry_1
_geom_angle_site_symmetry_3
O4 La1 La1 109.43(12) . 3_556
O4 La1 O6 75.13(17) . .
O4 La1 O8 144.37(18) . .
O4 La1 O9 135.09(16) . .
O4 La1 O9 77.07(17) . 3_556
O4 La1 C10 143.35(19) . .
O4 La1 O2 71.61(18) . .
O4 La1 O1 104.9(2) . .
O4 La1 N1 88.8(2) . .
O7 La1 La1 65.67(12) . 3_556
O7 La1 O4 131.17(18) . .
O7 La1 O6 131.89(18) . .
O7 La1 O8 84.45(19) . .
O7 La1 O9 72.12(18) . 3_556
O7 La1 O9 69.57(17) . .
O7 La1 C10 79.2(2) . .
O7 La1 O2 71.73(19) . .
O7 La1 O1 73.8(2) . .
O7 La1 N1 69.0(2) . .
O6 La1 La1 67.46(13) . 3_556
O6 La1 O8 80.31(18) . .
O6 La1 O9 66.05(17) . .
O6 La1 C10 68.4(2) . .
O6 La1 O2 146.55(19) . .
O6 La1 O1 146.5(2) . .
O6 La1 N1 159.0(2) . .
O8 La1 La1 83.71(12) . 3_556
O8 La1 O9 48.90(16) . .
O8 La1 C10 24.42(18) . .
O8 La1 O2 130.65(17) . .
O8 La1 O1 82.1(2) . .
O8 La1 N1 107.1(2) . .
O9 La1 La1 34.85(11) . 3_556
O9 La1 La1 39.21(12) 3_556 3_556
O9 La1 O6 78.70(18) 3_556 .
O9 La1 O8 122.90(17) 3_556 .
O9 La1 O9 74.06(18) 3_556 .
O9 La1 C10 98.88(18) 3_556 .
O9 La1 C10 24.92(18) . .
O9 La1 O2 90.46(17) 3_556 .
O9 La1 O1 134.5(2) 3_556 .
O9 La1 N1 111.1(2) 3_556 .
O9 La1 N1 133.6(2) . .
C10 La1 La1 59.70(15) . 3_556
C10 La1 N1 125.4(2) . .
O5 La1 La1 140.32(13) . 3_556
O5 La1 O4 72.71(17) . .
O5 La1 O7 143.38(18) . .
O5 La1 O6 75.47(18) . .
O5 La1 O8 76.43(18) . .
O5 La1 O9 144.24(17) . 3_556
O5 La1 O9 115.92(17) . .
O5 La1 C10 94.2(2) . .
O5 La1 O2 97.63(19) . .
O5 La1 O1 72.9(2) . .
O5 La1 N1 87.1(2) . .
O2 La1 La1 121.09(14) . 3_556
O2 La1 O9 141.08(18) . .
O2 La1 C10 145.0(2) . .
O2 La1 O1 50.3(2) . .
O2 La1 N1 24.0(2) . .
O1 La1 La1 138.07(18) . 3_556
O1 La1 O9 119.9(2) . .
O1 La1 C10 103.3(2) . .
O1 La1 N1 26.4(2) . .
N1 La1 La1 131.91(18) . 3_556
N2 O4 La1 126.7(4) . .
C4 O7 La1 141.0(5) 1_655 .
C4 O6 La1 135.1(5) 3_456 .
O4 N2 C1 120.5(7) . .
O4 N2 C6 119.6(6) . .
C1 N2 C6 119.9(7) . .
C10 O8 La1 97.4(5) . .
La1 O9 La1 105.94(18) 3_556 .
C10 O9 La1 165.2(5) . 3_556
C10 O9 La1 87.8(4) . .
N2 C1 C2 120.5(8) . .
O8 C10 La1 58.2(4) . .
O8 C10 O9 123.6(7) . .
O8 C10 C9 117.5(7) . 4_565
O9 C10 La1 67.2(4) . .
O9 C10 C9 118.9(7) . 4_565
C9 C10 La1 162.6(6) 4_565 .
N3 C7 C8 120.2(7) . .
C2 C3 C4 121.7(7) . .
C5 C3 C2 117.5(7) . .
C5 C3 C4 120.7(7) . .
N3 O5 La1 126.7(4) . .
N1 O2 La1 98.3(5) . .
O5 N3 C7 119.7(6) . .
O5 N3 C12 118.9(6) . .
C12 N3 C7 121.3(7) . .
N1 O1 La1 94.3(5) . .
O2 N1 La1 57.7(4) . .
O2 N1 O1 116.5(8) . .
O1 N1 La1 59.3(4) . .
O3 N1 La1 172.3(8) . .
O3 N1 O2 125.5(10) . .
O3 N1 O1 117.9(9) . .
C1 C2 C3 120.8(7) . .
C6 C5 C3 120.8(8) . .
O7 C4 O6 126.4(8) 1_455 3_456
O7 C4 C3 117.2(7) 1_455 .
O6 C4 C3 116.4(7) 3_456 .
C8 C9 C10 121.2(7) . 4_566
C11 C9 C10 120.5(7) . 4_566
C11 C9 C8 118.3(7) . .
C5 C6 N2 120.4(7) . .
C7 C8 C9 120.1(7) . .
N3 C12 C11 120.2(7) . .
C12 C11 C9 119.9(7) . .

loop_
_geom_bond_atom_site_label_1
_geom_bond_atom_site_label_2
_geom_bond_distance
_geom_bond_site_symmetry_2
La1 La1 4.1890(8) 3_556
La1 O4 2.485(5) .
La1 O7 2.475(6) .
La1 O6 2.522(5) .
La1 O8 2.558(5) .
La1 O9 2.489(5) 3_556
La1 O9 2.754(5) .
La1 C10 2.985(8) .
La1 O5 2.475(5) .
La1 O2 2.575(5) .
La1 O1 2.600(7) .
La1 N1 3.015(9) .
O4 N2 1.320(8) .
O7 C4 1.250(10) 1_655
O6 C4 1.270(9) 3_456
N2 C1 1.343(10) .
N2 C6 1.366(10) .
O8 C10 1.245(9) .
O9 La1 2.489(5) 3_556
O9 C10 1.259(9) .
C1 C2 1.367(12) .
C10 C9 1.510(10) 4_565
C7 N3 1.351(10) .
C7 C8 1.362(11) .
C3 C2 1.384(11) .
C3 C5 1.382(11) .
C3 C4 1.500(11) .
O5 N3 1.326(8) .
O2 N1 1.241(10) .
N3 C12 1.342(10) .
O1 N1 1.344(12) .
N1 O3 1.196(10) .
C5 C6 1.357(11) .
C4 O7 1.250(10) 1_455
C4 O6 1.270(9) 3_456
C9 C10 1.510(10) 4_566
C9 C8 1.399(11) .
C9 C11 1.383(10) .
C12 C11 1.379(11) .

loop_
_platon_squeeze_void_nr
_platon_squeeze_void_average_x
_platon_squeeze_void_average_y
_platon_squeeze_void_average_z
_platon_squeeze_void_volume
_platon_squeeze_void_count_electrons
_platon_squeeze_void_content
1 0.472 0.250 0.448 280 52 ' '
2 0.528 0.750 0.070 280 52 ' '
